data_4036615
loop_
_publ_author_name
'Chang, Ee Ling'
'Bolte, Benoit'
'Lan, Ping'
'Willis, Anthony C.'
'Banwell, Martin G.'

_publ_section_title
;
 Chemoenzymatic Total Syntheses of the Enantiomers of the Protoilludanes
 8-Deoxydihydrotsugicoline and Radudiol.
;
_journal_issue 5
_journal_name_full 'The Journal of organic chemistry'
_journal_page_first 2078
_journal_page_last 2086
_journal_paper_doi 10.1021/acs.joc.6b00043
_journal_volume 81
_journal_year 2016
_chemical_absolute_configuration ad
_chemical_compound_source local
_chemical_formula_moiety 'C15 H26 O2'
_chemical_formula_sum 'C15 H26 O2'
_chemical_formula_weight 238.37
_space_group_IT_number 5
_space_group_name_Hall 'C 2y'
_space_group_name_H-M_alt 'C 1 2 1'
_symmetry_cell_setting monoclinic
_symmetry_space_group_name_Hall 'C 2y'
_symmetry_space_group_name_H-M 'C 1 2 1'
_atom_sites_solution_hydrogens difmap
_atom_sites_solution_primary direct
_audit_creation_date 15-11-23
_audit_creation_method CRYSTALS_ver_14.40
_audit_update_record
;
2015-11-23 - Report on C15 H26 O2
            by Anthony C. Willis
            for   Benoit Bolte and Martin Banwell

2015-11-23 - passes checkcif tests with minor warnings

2015-12-11 # Formatted by publCIF
;
_cell_angle_alpha 90
_cell_angle_beta 99.7857(12)
_cell_angle_gamma 90
_cell_formula_units_Z 12
_cell_length_a 33.1997(4)
_cell_length_b 9.6115(1)
_cell_length_c 13.8952(2)
_cell_measurement_reflns_used 14099
_cell_measurement_temperature 150
_cell_measurement_theta_max 72
_cell_measurement_theta_min 3
_cell_volume 4369.43(10)
_computing_cell_refinement 'CrysAlisPro (Agilent Technologies, 2015)'
_computing_data_collection
;
CrysAlisPro, Agilent Technologies,
Version 1.171.37.35h (release 09-02-2015 CrysAlis171 .NET)
(compiled Feb 9 2015,16:26:32)
;
_computing_data_reduction 'CrysAlisPro (Agilent Technologies, 2015)'
_computing_molecular_graphics 'PLATON (Spek, 2008)'
_computing_publication_material 'CRYSTALS (Betteridge et al., 2003)'
_computing_structure_refinement
;
CRYSTALS (Betteridge et al., 2003)
;
_computing_structure_solution 'SIR92 (Altomare et al., 1994)'
_diffrn_ambient_temperature 150
_diffrn_measured_fraction_theta_full 0.999
_diffrn_measured_fraction_theta_max 0.999
_diffrn_measurement_device Area
_diffrn_measurement_device_type 'SuperNova, Dual, Cu at zero, EosS2'
_diffrn_measurement_method \w
_diffrn_radiation_monochromator mirror
_diffrn_radiation_source 'Supernova (Cu) X-ray Source'
_diffrn_radiation_type 'Cu K\a'
_diffrn_radiation_wavelength 1.54184
_diffrn_reflns_av_R_equivalents 0.036
_diffrn_reflns_limit_h_max 40
_diffrn_reflns_limit_h_min -40
_diffrn_reflns_limit_k_max 11
_diffrn_reflns_limit_k_min -11
_diffrn_reflns_limit_l_max 15
_diffrn_reflns_limit_l_min -17
_diffrn_reflns_number 33684
_diffrn_reflns_theta_full 72.427
_diffrn_reflns_theta_max 72.427
_diffrn_reflns_theta_min 3.227
_diffrn_standards_number 0
_exptl_absorpt_coefficient_mu 0.542
_exptl_absorpt_correction_T_max 0.99
_exptl_absorpt_correction_T_min 0.88
_exptl_absorpt_correction_type multi-scan
_exptl_absorpt_process_details
;
CrysAlisPro, Agilent Technologies,
Version 1.171.37.35h (release 09-02-2015 CrysAlis171 .NET)
(compiled Feb 9 2015,16:26:32)
Empirical absorption correction using spherical harmonics,
 implemented in SCALE3 ABSPACK scaling algorithm.
;
_exptl_crystal_colour colourless
_exptl_crystal_density_diffrn 1.087
_exptl_crystal_density_method 'not measured'
_exptl_crystal_description lath
_exptl_crystal_F_000 1584
_exptl_crystal_size_max 0.289
_exptl_crystal_size_mid 0.072
_exptl_crystal_size_min 0.023
_refine_diff_density_max 0.15
_refine_diff_density_min -0.16
_refine_ls_abs_structure_details 'Flack (1983), 3042 Friedel-pairs'
_refine_ls_abs_structure_Flack -0.19(14)
_refine_ls_extinction_method None
_refine_ls_goodness_of_fit_ref 0.9972
_refine_ls_hydrogen_treatment mixed
_refine_ls_matrix_type full
_refine_ls_number_parameters 516
_refine_ls_number_reflns 7638
_refine_ls_number_restraints 30
_refine_ls_R_factor_all 0.0376
_refine_ls_R_factor_gt 0.0350
_refine_ls_shift/su_max 0.0037395
_refine_ls_shift/su_mean 0.0001706
_refine_ls_structure_factor_coef Fsqd
_refine_ls_weighting_details
;
 Method= Modified Sheldrick 
 w=1/[\s^2^(F^2^) + ( 0.05P)^2^ + 0.96P] 
 ,where P=(max(Fo^2^,0) + 2Fc^2^)/3 
;
_refine_ls_weighting_scheme calc
_refine_ls_wR_factor_all 0.0873
_refine_ls_wR_factor_gt 0.0853
_refine_ls_wR_factor_ref 0.0873
_reflns_limit_h_max 40
_reflns_limit_h_min -40
_reflns_limit_k_max 11
_reflns_limit_k_min -11
_reflns_limit_l_max 17
_reflns_limit_l_min 0
_reflns_number_gt 7219
_reflns_number_total 7638
_reflns_threshold_expression I>2.0\s(I)
_oxford_diffrn_Wilson_B_factor 2.74
_oxford_diffrn_Wilson_scale 0.23
_oxford_refine_ls_r_factor_ref 0.0376
_oxford_refine_ls_scale 2.084(10)
_oxford_reflns_number_all 7638
_oxford_reflns_threshold_expression_ref I>-10.0\s(I)
_oxford_structure_analysis_title 'Z:\ban1558BSN\Tony_ban1558BSN_da At 9:15 on '
_cod_data_source_file jo6b00043_si_005.cif
_cod_data_source_block Radudiol_17
_cod_original_sg_symbol_Hall 'C 2y '
_cod_original_sg_symbol_H-M 'C 1 2 1 '
_cod_database_code 4036615

loop_
_symmetry_equiv_pos_as_xyz
x,y,z
x+1/2,y+1/2,z
-x,y,-z
-x+1/2,y+1/2,-z

loop_
_atom_site_label
_atom_site_type_symbol
_atom_site_fract_x
_atom_site_fract_y
_atom_site_fract_z
_atom_site_U_iso_or_equiv
_atom_site_occupancy
_atom_site_adp_type
_atom_site_refinement_flags_posn
_atom_site_refinement_flags_adp
_atom_site_refinement_flags_occupancy
O1 O 0.28401(4) 0.93639(14) 0.68322(7) 0.0328 1.0000 Uani . . .
O2 O 0.42207(4) 1.02187(18) 0.90160(9) 0.0420 1.0000 Uani D . .
O3 O 0.27589(3) 0.68667(14) 0.59431(8) 0.0292 1.0000 Uani . . .
O4 O 0.28355(4) 0.14934(15) 0.56148(10) 0.0380 1.0000 Uani . . .
O5 O 0.46651(4) 0.25565(16) 0.92871(8) 0.0369 1.0000 Uani D . .
O6 O 0.47046(4) 0.78804(17) 0.91754(10) 0.0446 1.0000 Uani D . .
C1 C 0.27841(4) 1.05229(17) 0.83286(10) 0.0268 1.0000 Uani . . .
C2 C 0.29608(4) 0.92683(17) 0.78723(10) 0.0264 1.0000 Uani . . .
C3 C 0.34255(5) 0.92542(18) 0.81649(10) 0.0277 1.0000 Uani . . .
C4 C 0.35538(4) 0.90954(17) 0.92750(10) 0.0265 1.0000 Uani . . .
C5 C 0.39396(5) 0.99842(18) 0.96611(11) 0.0304 1.0000 Uani D . .
C6 C 0.36544(5) 1.11813(18) 0.98424(11) 0.0311 1.0000 Uani . . .
C7 C 0.33160(5) 1.00675(18) 0.98941(10) 0.0279 1.0000 Uani . . .
C8 C 0.28744(4) 1.04243(18) 0.94515(10) 0.0279 1.0000 Uani . . .
C9 C 0.25451(5) 0.9382(2) 0.96575(11) 0.0330 1.0000 Uani . . .
C10 C 0.21561(5) 0.96937(19) 0.88866(12) 0.0343 1.0000 Uani . . .
C11 C 0.23158(5) 1.06206(19) 0.81155(12) 0.0336 1.0000 Uani . . .
C12 C 0.33445(5) 0.9540(2) 1.09488(11) 0.0348 1.0000 Uani . . .
C13 C 0.18403(6) 1.0477(3) 0.93692(15) 0.0492 1.0000 Uani . . .
C14 C 0.19616(6) 0.8359(2) 0.84220(14) 0.0460 1.0000 Uani . . .
C15 C 0.36257(5) 0.8126(2) 0.76448(12) 0.0376 1.0000 Uani . . .
C21 C 0.31689(4) 0.60212(17) 0.47636(10) 0.0250 1.0000 Uani . . .
C22 C 0.30727(4) 0.59038(17) 0.58000(10) 0.0249 1.0000 Uani . . .
C23 C 0.29590(4) 0.44192(18) 0.60219(10) 0.0272 1.0000 Uani . . .
C24 C 0.33362(4) 0.34954(17) 0.60477(10) 0.0266 1.0000 Uani . . .
C25 C 0.32349(4) 0.20117(18) 0.56298(12) 0.0307 1.0000 Uani . . .
C26 C 0.33277(5) 0.25200(18) 0.46465(12) 0.0317 1.0000 Uani . . .
C27 C 0.35820(4) 0.37269(17) 0.51950(11) 0.0270 1.0000 Uani . . .
C28 C 0.35469(4) 0.51299(18) 0.46544(10) 0.0251 1.0000 Uani . . .
C29 C 0.38993(4) 0.61718(18) 0.49160(11) 0.0283 1.0000 Uani . . .
C30 C 0.37386(5) 0.7537(2) 0.44147(11) 0.0327 1.0000 Uani . . .
C31 C 0.32822(5) 0.7526(2) 0.45220(13) 0.0362 1.0000 Uani . . .
C32 C 0.40290(5) 0.3296(2) 0.55230(13) 0.0358 1.0000 Uani . . .
C33 C 0.37782(6) 0.7515(3) 0.33322(14) 0.0486 1.0000 Uani . . .
C34 C 0.39682(6) 0.8798(2) 0.49026(16) 0.0475 1.0000 Uani . . .
C35 C 0.27940(6) 0.4300(2) 0.69809(13) 0.0432 1.0000 Uani . . .
C41 C 0.51757(5) 0.34636(19) 0.84066(10) 0.0306 1.0000 Uani . . .
C42 C 0.47223(4) 0.34701(19) 0.85044(10) 0.0283 1.0000 Uani D . .
C43 C 0.45831(4) 0.49354(18) 0.87110(10) 0.0282 1.0000 Uani . . .
C44 C 0.46326(4) 0.59341(18) 0.78840(10) 0.0273 1.0000 Uani . . .
C45 C 0.47892(5) 0.74043(19) 0.82620(12) 0.0332 1.0000 Uani D . .
C46 C 0.52273(5) 0.6922(2) 0.82101(12) 0.0342 1.0000 Uani . . .
C47 C 0.50413(4) 0.57878(19) 0.74629(11) 0.0286 1.0000 Uani . . .
C48 C 0.52593(4) 0.43763(19) 0.75500(10) 0.0287 1.0000 Uani . . .
C49 C 0.51647(5) 0.3371(2) 0.66801(11) 0.0332 1.0000 Uani D . .
C50 C 0.5312(3) 0.1901(8) 0.7081(6) 0.0382 0.670(16) Uani D U P
C51 C 0.53230(6) 0.2006(2) 0.81726(13) 0.0461 1.0000 Uani D . .
C52 C 0.49923(5) 0.6355(2) 0.64190(12) 0.0346 1.0000 Uani . . .
C53 C 0.5729(3) 0.1640(6) 0.6802(6) 0.0647 0.670(16) Uani . U P
C54 C 0.5008(3) 0.0781(6) 0.6668(4) 0.0656 0.670(16) Uani . U P
C55 C 0.41434(5) 0.4956(2) 0.89157(13) 0.0373 1.0000 Uani . . .
C150 C 0.5375(5) 0.2029(16) 0.7058(10) 0.0402 0.330(16) Uani D U P
C153 C 0.5845(3) 0.202(2) 0.7158(9) 0.0788 0.330(16) Uani D U P
C154 C 0.5197(5) 0.0740(13) 0.6463(9) 0.0723 0.330(16) Uani D U P
H1 H 0.2836(7) 0.858(3) 0.6554(18) 0.0500 1.0000 Uiso . . .
H3 H 0.2546(8) 0.670(3) 0.5467(18) 0.0500 1.0000 Uiso . . .
H4 H 0.2829(8) 0.087(3) 0.5990(19) 0.0500 1.0000 Uiso . . .
H28 H 0.4409(10) 0.967(4) 0.912(3) 0.0500 0.5000 Uiso D . .
H29 H 0.4354(12) 1.092(3) 0.916(3) 0.0500 0.5000 Uiso D . .
H58 H 0.4504(12) 0.193(4) 0.9092(19) 0.0500 0.5000 Uiso D . .
H59 H 0.4872(8) 0.252(4) 0.970(2) 0.0500 0.5000 Uiso D . .
H68 H 0.4913(7) 0.788(5) 0.9576(18) 0.0500 0.5000 Uiso D . .
H69 H 0.4575(14) 0.861(3) 0.9116(19) 0.0500 0.5000 Uiso D . .
H11 H 0.2899 1.1354 0.8123 0.0322 1.0000 Uiso R . .
H21 H 0.2852 0.8440 0.8098 0.0317 1.0000 Uiso R . .
H31 H 0.3525 1.0125 0.7984 0.0333 1.0000 Uiso R . .
H41 H 0.3573 0.8157 0.9492 0.0318 1.0000 Uiso R . .
H51 H 0.4077 0.9622 1.0264 0.0365 1.0000 Uiso R . .
H61 H 0.3740 1.1679 1.0433 0.0376 1.0000 Uiso R . .
H62 H 0.3593 1.1820 0.9316 0.0376 1.0000 Uiso R . .
H81 H 0.2813 1.1302 0.9704 0.0335 1.0000 Uiso R . .
H91 H 0.2489 0.9512 1.0299 0.0396 1.0000 Uiso R . .
H92 H 0.2634 0.8454 0.9589 0.0396 1.0000 Uiso R . .
H111 H 0.2232 1.1557 0.8173 0.0404 1.0000 Uiso R . .
H112 H 0.2215 1.0290 0.7476 0.0404 1.0000 Uiso R . .
H121 H 0.3198 1.0151 1.1301 0.0418 1.0000 Uiso R . .
H122 H 0.3623 0.9511 1.1254 0.0418 1.0000 Uiso R . .
H123 H 0.3230 0.8633 1.0942 0.0418 1.0000 Uiso R . .
H131 H 0.1605 1.0663 0.8896 0.0591 1.0000 Uiso R . .
H132 H 0.1955 1.1329 0.9632 0.0591 1.0000 Uiso R . .
H133 H 0.1766 0.9924 0.9878 0.0591 1.0000 Uiso R . .
H141 H 0.1726 0.8587 0.7958 0.0555 1.0000 Uiso R . .
H142 H 0.1885 0.7779 0.8914 0.0555 1.0000 Uiso R . .
H143 H 0.2153 0.7883 0.8105 0.0555 1.0000 Uiso R . .
H151 H 0.3914 0.8158 0.7850 0.0451 1.0000 Uiso R . .
H152 H 0.3526 0.7242 0.7800 0.0451 1.0000 Uiso R . .
H153 H 0.3563 0.8271 0.6959 0.0451 1.0000 Uiso R . .
H211 H 0.2940 0.5720 0.4306 0.0300 1.0000 Uiso R . .
H221 H 0.3313 0.6142 0.6243 0.0300 1.0000 Uiso R . .
H231 H 0.2753 0.4107 0.5507 0.0326 1.0000 Uiso R . .
H241 H 0.3506 0.3483 0.6671 0.0320 1.0000 Uiso R . .
H251 H 0.3434 0.1359 0.5919 0.0371 1.0000 Uiso R . .
H261 H 0.3482 0.1886 0.4331 0.0383 1.0000 Uiso R . .
H262 H 0.3094 0.2814 0.4199 0.0383 1.0000 Uiso R . .
H281 H 0.3527 0.4927 0.3979 0.0303 1.0000 Uiso R . .
H291 H 0.3964 0.6295 0.5603 0.0342 1.0000 Uiso R . .
H292 H 0.4135 0.5861 0.4676 0.0342 1.0000 Uiso R . .
H311 H 0.3240 0.8134 0.5034 0.0432 1.0000 Uiso R . .
H312 H 0.3118 0.7817 0.3928 0.0432 1.0000 Uiso R . .
H321 H 0.4177 0.3439 0.5003 0.0429 1.0000 Uiso R . .
H322 H 0.4146 0.3842 0.6069 0.0429 1.0000 Uiso R . .
H323 H 0.4041 0.2341 0.5700 0.0429 1.0000 Uiso R . .
H331 H 0.3678 0.8366 0.3035 0.0585 1.0000 Uiso R . .
H332 H 0.4057 0.7406 0.3273 0.0585 1.0000 Uiso R . .
H333 H 0.3624 0.6762 0.3017 0.0585 1.0000 Uiso R . .
H341 H 0.3862 0.9622 0.4577 0.0574 1.0000 Uiso R . .
H342 H 0.4250 0.8715 0.4867 0.0574 1.0000 Uiso R . .
H343 H 0.3935 0.8840 0.5568 0.0574 1.0000 Uiso R . .
H351 H 0.2728 0.3357 0.7087 0.0521 1.0000 Uiso R . .
H352 H 0.2996 0.4612 0.7505 0.0521 1.0000 Uiso R . .
H353 H 0.2556 0.4857 0.6946 0.0521 1.0000 Uiso R . .
H411 H 0.5335 0.3789 0.8997 0.0367 1.0000 Uiso R . .
H421 H 0.4564 0.3143 0.7913 0.0341 1.0000 Uiso R . .
H431 H 0.4756 0.5257 0.9284 0.0338 1.0000 Uiso R . .
H441 H 0.4397 0.5975 0.7389 0.0327 1.0000 Uiso R . .
H451 H 0.4705 0.8083 0.7772 0.0399 1.0000 Uiso R . .
H461 H 0.5373 0.6564 0.8807 0.0411 1.0000 Uiso R . .
H462 H 0.5391 0.7595 0.7956 0.0411 1.0000 Uiso R . .
H481 H 0.5545 0.4557 0.7651 0.0341 1.0000 Uiso R . .
H521 H 0.5243 0.6254 0.6182 0.0416 1.0000 Uiso R . .
H522 H 0.4920 0.7311 0.6417 0.0416 1.0000 Uiso R . .
H523 H 0.4784 0.5850 0.6011 0.0416 1.0000 Uiso R . .
H551 H 0.4068 0.5884 0.9040 0.0446 1.0000 Uiso R . .
H552 H 0.4126 0.4393 0.9469 0.0446 1.0000 Uiso R . .
H553 H 0.3964 0.4604 0.8364 0.0446 1.0000 Uiso R . .
H491 H 0.5308 0.3644 0.6174 0.0398 0.670 Uiso R . .
H492 H 0.4879 0.3358 0.6436 0.0398 0.670 Uiso R . .
H493 H 0.5272 0.3713 0.6134 0.0398 0.330 Uiso R . .
H494 H 0.4878 0.3232 0.6501 0.0398 0.330 Uiso R . .
H511 H 0.5594 0.1865 0.8505 0.0553 0.670 Uiso R . .
H512 H 0.5149 0.1321 0.8374 0.0553 0.670 Uiso R . .
H513 H 0.5577 0.1801 0.8577 0.0553 0.330 Uiso R . .
H514 H 0.5126 0.1326 0.8272 0.0553 0.330 Uiso R . .
H531 H 0.5826 0.0753 0.7036 0.0782 0.670 Uiso R . .
H532 H 0.5914 0.2339 0.7086 0.0782 0.670 Uiso R . .
H533 H 0.5707 0.1667 0.6112 0.0782 0.670 Uiso R . .
H541 H 0.5103 -0.0099 0.6921 0.0791 0.670 Uiso R . .
H542 H 0.4980 0.0771 0.5976 0.0791 0.670 Uiso R . .
H543 H 0.4750 0.0971 0.6849 0.0791 0.670 Uiso R . .
H1531 H 0.5948 0.1139 0.7399 0.0958 0.330 Uiso R . .
H1532 H 0.5957 0.2727 0.7600 0.0958 0.330 Uiso R . .
H1533 H 0.5920 0.2181 0.6538 0.0958 0.330 Uiso R . .
H1541 H 0.5337 -0.0073 0.6724 0.0861 0.330 Uiso R . .
H1542 H 0.5229 0.0852 0.5801 0.0861 0.330 Uiso R . .
H1543 H 0.4914 0.0652 0.6498 0.0861 0.330 Uiso R . .

loop_
_atom_site_aniso_label
_atom_site_aniso_U_11
_atom_site_aniso_U_22
_atom_site_aniso_U_33
_atom_site_aniso_U_23
_atom_site_aniso_U_13
_atom_site_aniso_U_12
O1 0.0463(6) 0.0254(5) 0.0232(5) 0.0011(4) -0.0040(4) -0.0023(5)
O2 0.0313(6) 0.0529(8) 0.0420(6) -0.0073(6) 0.0068(5) -0.0097(6)
O3 0.0279(5) 0.0287(6) 0.0303(5) -0.0058(4) 0.0024(4) 0.0037(4)
O4 0.0286(5) 0.0327(6) 0.0481(7) 0.0163(5) -0.0068(5) -0.0089(5)
O5 0.0436(6) 0.0385(6) 0.0284(5) 0.0054(5) 0.0057(4) -0.0011(5)
O6 0.0435(7) 0.0475(8) 0.0458(7) -0.0182(6) 0.0162(5) -0.0078(6)
C1 0.0294(7) 0.0224(7) 0.0266(6) 0.0045(5) -0.0009(5) -0.0038(5)
C2 0.0321(7) 0.0223(7) 0.0228(6) 0.0037(5) -0.0011(5) -0.0046(6)
C3 0.0304(7) 0.0261(7) 0.0256(6) -0.0010(5) 0.0021(5) -0.0048(6)
C4 0.0264(7) 0.0233(7) 0.0278(7) 0.0002(5) -0.0009(5) -0.0013(5)
C5 0.0289(7) 0.0315(8) 0.0291(7) -0.0043(6) 0.0000(5) -0.0042(6)
C6 0.0314(7) 0.0283(8) 0.0318(7) -0.0056(6) 0.0001(6) -0.0037(6)
C7 0.0312(7) 0.0269(7) 0.0239(6) -0.0015(5) -0.0002(5) -0.0018(6)
C8 0.0291(7) 0.0272(7) 0.0265(6) 0.0004(5) 0.0019(5) -0.0002(6)
C9 0.0312(7) 0.0365(9) 0.0304(7) 0.0061(6) 0.0028(6) -0.0024(6)
C10 0.0290(7) 0.0366(9) 0.0359(8) 0.0059(6) 0.0014(6) -0.0023(6)
C11 0.0309(7) 0.0343(9) 0.0339(7) 0.0066(6) 0.0002(6) 0.0014(6)
C12 0.0372(8) 0.0396(9) 0.0257(7) 0.0019(6) -0.0001(6) 0.0001(7)
C13 0.0358(8) 0.0607(13) 0.0516(10) 0.0074(9) 0.0089(7) 0.0053(8)
C14 0.0436(9) 0.0428(10) 0.0470(9) 0.0085(8) -0.0056(7) -0.0123(8)
C15 0.0353(8) 0.0406(9) 0.0355(8) -0.0110(7) 0.0020(6) -0.0016(7)
C21 0.0212(6) 0.0278(7) 0.0248(6) 0.0012(5) 0.0007(5) -0.0003(5)
C22 0.0222(6) 0.0260(7) 0.0252(6) -0.0023(5) 0.0005(5) 0.0007(5)
C23 0.0245(6) 0.0294(8) 0.0271(6) 0.0029(6) 0.0031(5) 0.0002(6)
C24 0.0232(6) 0.0267(7) 0.0278(6) 0.0031(5) -0.0018(5) -0.0017(6)
C25 0.0239(7) 0.0254(7) 0.0397(8) 0.0025(6) -0.0034(6) -0.0014(6)
C26 0.0301(7) 0.0275(8) 0.0366(8) -0.0051(6) 0.0026(6) -0.0020(6)
C27 0.0218(6) 0.0264(7) 0.0318(7) -0.0024(6) 0.0014(5) -0.0006(5)
C28 0.0208(6) 0.0294(7) 0.0248(6) -0.0002(5) 0.0029(5) -0.0010(6)
C29 0.0224(6) 0.0319(8) 0.0303(7) 0.0037(6) 0.0035(5) -0.0036(6)
C30 0.0305(7) 0.0349(8) 0.0328(8) 0.0091(6) 0.0053(6) -0.0037(6)
C31 0.0317(8) 0.0333(9) 0.0446(9) 0.0128(7) 0.0094(6) 0.0027(7)
C32 0.0243(7) 0.0311(8) 0.0509(9) -0.0011(7) 0.0033(6) 0.0023(6)
C33 0.0458(10) 0.0621(13) 0.0389(9) 0.0169(9) 0.0100(7) 0.0019(9)
C34 0.0460(10) 0.0346(10) 0.0612(11) 0.0104(8) 0.0071(8) -0.0109(8)
C35 0.0476(9) 0.0454(10) 0.0408(9) 0.0129(8) 0.0196(7) 0.0074(8)
C41 0.0279(7) 0.0386(9) 0.0240(6) 0.0015(6) 0.0004(5) 0.0054(6)
C42 0.0277(7) 0.0339(8) 0.0219(6) -0.0001(6) 0.0008(5) -0.0026(6)
C43 0.0236(7) 0.0349(8) 0.0259(6) -0.0024(6) 0.0038(5) -0.0018(6)
C44 0.0204(6) 0.0329(8) 0.0280(6) -0.0008(6) 0.0022(5) 0.0004(6)
C45 0.0320(8) 0.0332(8) 0.0349(8) -0.0046(6) 0.0067(6) -0.0016(6)
C46 0.0267(7) 0.0413(9) 0.0349(8) -0.0032(7) 0.0065(6) -0.0063(7)
C47 0.0236(6) 0.0353(8) 0.0269(6) -0.0009(6) 0.0046(5) -0.0011(6)
C48 0.0201(6) 0.0395(8) 0.0261(6) 0.0007(6) 0.0031(5) 0.0028(6)
C49 0.0340(7) 0.0404(9) 0.0256(7) -0.0003(6) 0.0062(5) 0.0103(7)
C50 0.043(2) 0.035(2) 0.039(2) 0.0059(16) 0.0125(16) 0.014(2)
C51 0.0535(10) 0.0474(11) 0.0381(9) 0.0082(8) 0.0103(8) 0.0195(9)
C52 0.0332(7) 0.0394(9) 0.0318(8) 0.0038(6) 0.0075(6) 0.0011(7)
C53 0.077(4) 0.057(3) 0.069(4) 0.024(2) 0.037(3) 0.042(3)
C54 0.101(5) 0.039(2) 0.052(2) 0.0022(16) -0.002(2) -0.005(3)
C55 0.0280(7) 0.0436(10) 0.0418(8) 0.0051(7) 0.0107(6) 0.0013(7)
C150 0.047(6) 0.051(5) 0.023(4) -0.004(3) 0.007(3) 0.005(4)
C153 0.042(4) 0.150(13) 0.048(5) 0.029(5) 0.017(3) 0.055(6)
C154 0.084(7) 0.073(6) 0.051(5) -0.019(4) -0.014(4) 0.050(6)

loop_
_atom_type_symbol
_atom_type_scat_dispersion_real
_atom_type_scat_dispersion_imag
_atom_type_scat_Cromer_Mann_a1
_atom_type_scat_Cromer_Mann_b1
_atom_type_scat_Cromer_Mann_a2
_atom_type_scat_Cromer_Mann_b2
_atom_type_scat_Cromer_Mann_a3
_atom_type_scat_Cromer_Mann_b3
_atom_type_scat_Cromer_Mann_a4
_atom_type_scat_Cromer_Mann_b4
_atom_type_scat_Cromer_Mann_c
_atom_type_scat_source
C 0.0181 0.0091 2.3100 20.8439 1.0200 10.2075 1.5886 0.5687 0.8650 51.6512 0.2156 'International Tables Vol C 4.2.6.8 and 6.1.1.4'
H 0.0000 0.0000 0.4930 10.5109 0.3229 26.1257 0.1402 3.1424 0.0408 57.7998 0.0030 'International Tables Vol C 4.2.6.8 and 6.1.1.4'
O 0.0492 0.0322 3.0485 13.2771 2.2868 5.7011 1.5463 0.3239 0.8670 32.9089 0.2508 'International Tables Vol C 4.2.6.8 and 6.1.1.4'

loop_
_geom_angle_atom_site_label_1
_geom_angle_atom_site_label_2
_geom_angle_atom_site_label_3
_geom_angle
_geom_angle_publ_flag
C2 O1 H1 112.4(17) no
C5 O2 H28 110.4(17) no
C5 O2 H29 111.2(18) no
H28 O2 H29 97(4) no
C22 O3 H3 106.2(16) no
C25 O4 H4 112.7(18) no
C42 O5 H58 111.1(17) no
C42 O5 H59 110.7(17) no
H58 O5 H59 129(4) no
C45 O6 H68 109.7(17) no
C45 O6 H69 111.5(18) no
H68 O6 H69 116(4) no
C2 C1 C8 110.48(12) yes
C2 C1 C11 114.62(12) yes
C8 C1 C11 102.45(12) yes
C2 C1 H11 109.7 no
C8 C1 H11 109.7 no
C11 C1 H11 109.7 no
C1 C2 O1 107.85(12) yes
C1 C2 C3 109.81(12) yes
O1 C2 C3 111.42(12) yes
C1 C2 H21 109.2 no
O1 C2 H21 109.2 no
C3 C2 H21 109.3 no
C2 C3 C4 111.31(12) yes
C2 C3 C15 112.58(12) yes
C4 C3 C15 109.74(13) yes
C2 C3 H31 107.7 no
C4 C3 H31 107.7 no
C15 C3 H31 107.6 no
C3 C4 C5 111.28(12) yes
C3 C4 C7 114.28(12) yes
C5 C4 C7 86.89(11) yes
C3 C4 H41 113.9 no
C5 C4 H41 113.8 no
C7 C4 H41 113.9 no
C4 C5 O2 117.43(12) yes
C4 C5 C6 88.48(11) yes
O2 C5 C6 118.32(14) yes
C4 C5 H51 110.3 no
O2 C5 H51 110.3 no
C6 C5 H51 110.3 no
C5 C6 C7 87.85(12) yes
C5 C6 H61 114.6 no
C7 C6 H61 114.6 no
C5 C6 H62 114.6 no
C7 C6 H62 114.5 no
H61 C6 H62 109.5 no
C6 C7 C4 87.13(11) yes
C6 C7 C8 118.40(13) yes
C4 C7 C8 116.75(12) yes
C6 C7 C12 109.95(12) yes
C4 C7 C12 111.73(13) yes
C8 C7 C12 110.90(13) yes
C1 C8 C7 115.42(12) yes
C1 C8 C9 101.85(11) yes
C7 C8 C9 116.12(13) yes
C1 C8 H81 107.6 no
C7 C8 H81 107.7 no
C9 C8 H81 107.7 no
C8 C9 C10 106.10(12) yes
C8 C9 H91 110.3 no
C10 C9 H91 110.3 no
C8 C9 H92 110.3 no
C10 C9 H92 110.4 no
H91 C9 H92 109.5 no
C9 C10 C11 104.11(12) yes
C9 C10 C13 109.96(14) yes
C11 C10 C13 111.02(15) yes
C9 C10 C14 111.68(14) yes
C11 C10 C14 111.03(14) yes
C13 C10 C14 108.98(16) yes
C1 C11 C10 106.56(12) yes
C1 C11 H111 110.2 no
C10 C11 H111 110.2 no
C1 C11 H112 110.2 no
C10 C11 H112 110.2 no
H111 C11 H112 109.5 no
C7 C12 H121 109.5 no
C7 C12 H122 109.5 no
H121 C12 H122 109.5 no
C7 C12 H123 109.5 no
H121 C12 H123 109.5 no
H122 C12 H123 109.5 no
C10 C13 H131 109.5 no
C10 C13 H132 109.4 no
H131 C13 H132 109.5 no
C10 C13 H133 109.5 no
H131 C13 H133 109.5 no
H132 C13 H133 109.5 no
C10 C14 H141 109.4 no
C10 C14 H142 109.6 no
H141 C14 H142 109.5 no
C10 C14 H143 109.4 no
H141 C14 H143 109.5 no
H142 C14 H143 109.5 no
C3 C15 H151 109.5 no
C3 C15 H152 109.5 no
H151 C15 H152 109.5 no
C3 C15 H153 109.5 no
H151 C15 H153 109.5 no
H152 C15 H153 109.5 no
C22 C21 C28 110.71(11) yes
C22 C21 C31 111.75(13) yes
C28 C21 C31 105.38(11) yes
C22 C21 H211 109.6 no
C28 C21 H211 109.6 no
C31 C21 H211 109.6 no
C21 C22 O3 110.84(11) yes
C21 C22 C23 111.00(12) yes
O3 C22 C23 111.50(12) yes
C21 C22 H221 107.8 no
O3 C22 H221 107.8 no
C23 C22 H221 107.8 no
C22 C23 C24 108.58(12) yes
C22 C23 C35 112.65(14) yes
C24 C23 C35 110.43(13) yes
C22 C23 H231 108.4 no
C24 C23 H231 108.3 no
C35 C23 H231 108.4 no
C23 C24 C25 113.52(12) yes
C23 C24 C27 115.45(12) yes
C25 C24 C27 87.43(11) yes
C23 C24 H241 112.7 no
C25 C24 H241 112.7 no
C27 C24 H241 112.7 no
C24 C25 O4 118.14(13) yes
C24 C25 C26 88.68(12) yes
O4 C25 C26 115.47(13) yes
C24 C25 H251 110.9 no
O4 C25 H251 110.9 no
C26 C25 H251 111.0 no
C25 C26 C27 88.60(11) yes
C25 C26 H261 114.4 no
C27 C26 H261 114.4 no
C25 C26 H262 114.4 no
C27 C26 H262 114.4 no
H261 C26 H262 109.5 no
C26 C27 C24 87.45(11) yes
C26 C27 C28 115.13(12) yes
C24 C27 C28 119.24(12) yes
C26 C27 C32 111.20(13) yes
C24 C27 C32 109.85(12) yes
C28 C27 C32 111.76(12) yes
C27 C28 C21 115.63(12) yes
C27 C28 C29 117.67(11) yes
C21 C28 C29 102.34(12) yes
C27 C28 H281 106.8 no
C21 C28 H281 106.8 no
C29 C28 H281 106.8 no
C28 C29 C30 104.90(12) yes
C28 C29 H291 110.6 no
C30 C29 H291 110.5 no
C28 C29 H292 110.6 no
C30 C29 H292 110.6 no
H291 C29 H292 109.5 no
C29 C30 C31 102.76(12) yes
C29 C30 C33 110.63(15) yes
C31 C30 C33 110.08(14) yes
C29 C30 C34 111.54(13) yes
C31 C30 C34 112.66(15) yes
C33 C30 C34 109.07(15) yes
C21 C31 C30 107.78(13) yes
C21 C31 H311 109.9 no
C30 C31 H311 109.9 no
C21 C31 H312 109.9 no
C30 C31 H312 109.9 no
H311 C31 H312 109.5 no
C27 C32 H321 109.5 no
C27 C32 H322 109.5 no
H321 C32 H322 109.5 no
C27 C32 H323 109.4 no
H321 C32 H323 109.5 no
H322 C32 H323 109.5 no
C30 C33 H331 109.4 no
C30 C33 H332 109.5 no
H331 C33 H332 109.5 no
C30 C33 H333 109.5 no
H331 C33 H333 109.5 no
H332 C33 H333 109.5 no
C30 C34 H341 109.5 no
C30 C34 H342 109.4 no
H341 C34 H342 109.5 no
C30 C34 H343 109.5 no
H341 C34 H343 109.5 no
H342 C34 H343 109.5 no
C23 C35 H351 109.5 no
C23 C35 H352 109.5 no
H351 C35 H352 109.5 no
C23 C35 H353 109.4 no
H351 C35 H353 109.5 no
H352 C35 H353 109.5 no
C42 C41 C48 111.98(12) yes
C42 C41 C51 112.01(15) yes
C48 C41 C51 104.47(13) yes
C42 C41 H411 109.4 no
C48 C41 H411 109.4 no
C51 C41 H411 109.4 no
C41 C42 O5 108.83(12) yes
C41 C42 C43 110.72(13) yes
O5 C42 C43 109.82(12) yes
C41 C42 H421 109.2 no
O5 C42 H421 109.1 no
C43 C42 H421 109.2 no
C42 C43 C44 111.35(12) yes
C42 C43 C55 112.04(13) yes
C44 C43 C55 111.03(12) yes
C42 C43 H431 107.4 no
C44 C43 H431 107.4 no
C55 C43 H431 107.4 no
C43 C44 C45 112.77(12) yes
C43 C44 C47 115.70(12) yes
C45 C44 C47 86.97(11) yes
C43 C44 H441 112.9 no
C45 C44 H441 113.0 no
C47 C44 H441 113.0 no
C44 C45 O6 119.04(14) yes
C44 C45 C46 88.57(12) yes
O6 C45 C46 118.05(14) yes
C44 C45 H451 109.8 no
O6 C45 H451 109.9 no
C46 C45 H451 109.8 no
C45 C46 C47 88.37(11) yes
C45 C46 H461 114.4 no
C47 C46 H461 114.4 no
C45 C46 H462 114.5 no
C47 C46 H462 114.5 no
H461 C46 H462 109.5 no
C46 C47 C44 87.63(11) yes
C46 C47 C48 115.98(12) yes
C44 C47 C48 118.39(13) yes
C46 C47 C52 110.38(14) yes
C44 C47 C52 111.16(12) yes
C48 C47 C52 111.24(13) yes
C41 C48 C47 114.85(12) yes
C41 C48 C49 102.11(13) yes
C47 C48 C49 117.62(12) yes
C41 C48 H481 107.2 no
C47 C48 H481 107.2 no
C49 C48 H481 107.2 no
C48 C49 C50 106.1(3) yes
C48 C49 C150 104.0(5) yes
C48 C49 H491 110.3 no
C50 C49 H491 110.3 no
C48 C49 H492 110.3 no
C50 C49 H492 110.3 no
H491 C49 H492 109.5 no
C48 C49 H493 110.9 no
C150 C49 H493 110.9 no
C48 C49 H494 110.9 no
C150 C49 H494 110.7 no
H493 C49 H494 109.5 no
C49 C50 C51 104.5(4) yes
C49 C50 C53 107.5(6) yes
C51 C50 C53 113.5(6) yes
C49 C50 C54 110.9(5) yes
C51 C50 C54 109.1(6) yes
C53 C50 C54 111.2(6) yes
C41 C51 C50 108.5(3) yes
C41 C51 C150 106.6(5) yes
C41 C51 H511 109.7 no
C50 C51 H511 109.7 no
C41 C51 H512 109.7 no
C50 C51 H512 109.7 no
H511 C51 H512 109.5 no
C41 C51 H513 110.2 no
C150 C51 H513 110.3 no
C41 C51 H514 110.2 no
C150 C51 H514 110.1 no
H513 C51 H514 109.5 no
C47 C52 H521 109.5 no
C47 C52 H522 109.5 no
H521 C52 H522 109.5 no
C47 C52 H523 109.5 no
H521 C52 H523 109.5 no
H522 C52 H523 109.5 no
C50 C53 H531 109.4 no
C50 C53 H532 109.3 no
H531 C53 H532 109.5 no
C50 C53 H533 109.6 no
H531 C53 H533 109.5 no
H532 C53 H533 109.5 no
C50 C54 H541 109.4 no
C50 C54 H542 109.5 no
H541 C54 H542 109.5 no
C50 C54 H543 109.6 no
H541 C54 H543 109.5 no
H542 C54 H543 109.5 no
C43 C55 H551 109.5 no
C43 C55 H552 109.5 no
H551 C55 H552 109.5 no
C43 C55 H553 109.4 no
H551 C55 H553 109.5 no
H552 C55 H553 109.5 no
C49 C150 C51 103.2(8) yes
C49 C150 C153 115.9(12) yes
C51 C150 C153 100.9(9) yes
C49 C150 C154 112.5(10) yes
C51 C150 C154 114.4(11) yes
C153 C150 C154 109.4(11) yes
C150 C153 H1531 109.6 no
C150 C153 H1532 109.3 no
H1531 C153 H1532 109.5 no
C150 C153 H1533 109.5 no
H1531 C153 H1533 109.5 no
H1532 C153 H1533 109.5 no
C150 C154 H1541 109.5 no
C150 C154 H1542 109.3 no
H1541 C154 H1542 109.5 no
C150 C154 H1543 109.6 no
H1541 C154 H1543 109.5 no
H1542 C154 H1543 109.5 no

loop_
_geom_bond_atom_site_label_1
_geom_bond_atom_site_label_2
_geom_bond_distance
_geom_bond_publ_flag
O1 C2 1.4355(16) yes
O1 H1 0.85(3) no
O2 C5 1.417(2) yes
O2 H28 0.814(19) no
O2 H29 0.812(19) no
O3 C22 1.4325(18) yes
O3 H3 0.90(3) no
O4 C25 1.4135(18) yes
O4 H4 0.80(3) no
O5 C42 1.4353(18) yes
O5 H58 0.817(19) no
O5 H59 0.817(18) no
O6 C45 1.421(2) yes
O6 H68 0.812(19) no
O6 H69 0.816(19) no
C1 C2 1.525(2) yes
C1 C8 1.5409(19) yes
C1 C11 1.535(2) yes
C1 H11 0.950 no
C2 C3 1.527(2) yes
C2 H21 0.950 no
C3 C4 1.5366(19) yes
C3 C15 1.518(2) yes
C3 H31 0.950 no
C4 C5 1.557(2) yes
C4 C7 1.571(2) yes
C4 H41 0.950 no
C5 C6 1.538(2) yes
C5 H51 0.950 no
C6 C7 1.562(2) yes
C6 H61 0.950 no
C6 H62 0.950 no
C7 C8 1.5291(19) yes
C7 C12 1.538(2) yes
C8 C9 1.545(2) yes
C8 H81 0.950 no
C9 C10 1.560(2) yes
C9 H91 0.950 no
C9 H92 0.950 no
C10 C11 1.554(2) yes
C10 C13 1.534(3) yes
C10 C14 1.529(3) yes
C11 H111 0.950 no
C11 H112 0.950 no
C12 H121 0.950 no
C12 H122 0.950 no
C12 H123 0.950 no
C13 H131 0.950 no
C13 H132 0.950 no
C13 H133 0.950 no
C14 H141 0.950 no
C14 H142 0.950 no
C14 H143 0.950 no
C15 H151 0.950 no
C15 H152 0.950 no
C15 H153 0.950 no
C21 C22 1.5313(19) yes
C21 C28 1.5481(19) yes
C21 C31 1.546(2) yes
C21 H211 0.950 no
C22 C23 1.521(2) yes
C22 H221 0.950 no
C23 C24 1.531(2) yes
C23 C35 1.529(2) yes
C23 H231 0.950 no
C24 C25 1.555(2) yes
C24 C27 1.564(2) yes
C24 H241 0.950 no
C25 C26 1.531(2) yes
C25 H251 0.950 no
C26 C27 1.556(2) yes
C26 H261 0.950 no
C26 H262 0.950 no
C27 C28 1.538(2) yes
C27 C32 1.5335(19) yes
C28 C29 1.5360(19) yes
C28 H281 0.950 no
C29 C30 1.538(2) yes
C29 H291 0.950 no
C29 H292 0.950 no
C30 C31 1.548(2) yes
C30 C33 1.532(2) yes
C30 C34 1.528(3) yes
C31 H311 0.950 no
C31 H312 0.950 no
C32 H321 0.950 no
C32 H322 0.950 no
C32 H323 0.950 no
C33 H331 0.950 no
C33 H332 0.950 no
C33 H333 0.950 no
C34 H341 0.950 no
C34 H342 0.950 no
C34 H343 0.950 no
C35 H351 0.950 no
C35 H352 0.950 no
C35 H353 0.950 no
C41 C42 1.534(2) yes
C41 C48 1.541(2) yes
C41 C51 1.537(3) yes
C41 H411 0.950 no
C42 C43 1.525(2) yes
C42 H421 0.950 no
C43 C44 1.527(2) yes
C43 C55 1.534(2) yes
C43 H431 0.950 no
C44 C45 1.565(2) yes
C44 C47 1.5726(19) yes
C44 H441 0.950 no
C45 C46 1.540(2) yes
C45 H451 0.950 no
C46 C47 1.559(2) yes
C46 H461 0.950 no
C46 H462 0.950 no
C47 C48 1.533(2) yes
C47 C52 1.532(2) yes
C48 C49 1.538(2) yes
C48 H481 0.950 no
C49 C50 1.566(7) yes
C49 C150 1.518(14) yes
C49 H491 0.950 no
C49 H492 0.950 no
C49 H493 0.950 no
C49 H494 0.950 no
C50 C51 1.514(8) yes
C50 C53 1.520(9) yes
C50 C54 1.520(10) yes
C51 C150 1.588(14) yes
C51 H511 0.950 no
C51 H512 0.950 no
C51 H513 0.950 no
C51 H514 0.950 no
C52 H521 0.950 no
C52 H522 0.950 no
C52 H523 0.950 no
C53 H531 0.950 no
C53 H532 0.950 no
C53 H533 0.950 no
C54 H541 0.950 no
C54 H542 0.950 no
C54 H543 0.950 no
C55 H551 0.950 no
C55 H552 0.950 no
C55 H553 0.950 no
C150 C153 1.542(16) yes
C150 C154 1.550(15) yes
C153 H1531 0.950 no
C153 H1532 0.950 no
C153 H1533 0.950 no
C154 H1541 0.950 no
C154 H1542 0.950 no
C154 H1543 0.950 no

loop_
_geom_contact_atom_site_label_1
_geom_contact_atom_site_label_2
_geom_contact_distance
_geom_contact_site_symmetry_2
_geom_contact_publ_flag
O1 O3 2.6920(18) . no
O1 O4 2.6537(19) 1_565 no
O2 O6 2.750(2) . no
O2 O5 2.679(2) 1_565 no
O2 C15 3.209(2) . no
O3 O4 2.6939(17) 4_556 no
O4 C35 3.315(2) . no
O4 C21 3.3175(19) 4_546 no
O4 C22 3.3559(19) 4_546 no
O5 C41 3.2762(18) 3_657 no
O5 O5 2.7152(17) 3_657 no
O6 O6 2.7515(19) 3_657 no
O6 C5 3.403(2) . no
O6 C55 3.358(2) . no
C15 C22 3.592(2) . no

loop_
_geom_hbond_atom_site_label_D
_geom_hbond_atom_site_label_H
_geom_hbond_atom_site_label_A
_geom_hbond_site_symmetry_A
_geom_hbond_angle_DHA
_geom_hbond_distance_DH
_geom_hbond_distance_HA
_geom_hbond_distance_DA
_geom_hbond_publ_flag
O1 H1 O3 . 173(2) 0.85(3) 1.85(3) 2.692(4) yes
O3 H3 O4 4_556 171(2) 0.90(3) 1.80(3) 2.694(4) yes
O4 H4 O1 1_545 177(3) 0.80(3) 1.86(3) 2.654(4) yes
O2 H28 O6 . 159(5) 0.81(2) 1.97(2) 2.750(4) yes
O2 H29 O5 1_565 171(3) 0.81(2) 1.88(2) 2.679(4) yes
O5 H58 O2 1_545 161(3) 0.82(2) 1.89(2) 2.679(4) yes
O5 H59 O5 3_657 175(5) 0.82(2) 1.90(2) 2.715(4) yes
O6 H68 O6 3_657 162(3) 0.81(2) 1.97(2) 2.751(4) yes
O6 H69 O2 . 174(5) 0.82(2) 1.94(2) 2.750(4) yes

loop_
_geom_torsion_atom_site_label_1
_geom_torsion_atom_site_label_2
_geom_torsion_atom_site_label_3
_geom_torsion_atom_site_label_4
_geom_torsion
_geom_torsion_publ_flag
C48 C41 C42 O5 177.61(13) no
C48 C41 C42 C43 -61.59(16) no
C51 C41 C42 O5 60.62(16) no
C51 C41 C42 C43 -178.58(12) no
C42 C41 C48 C47 43.43(18) no
C42 C41 C48 C49 -85.02(15) no
C51 C41 C48 C47 164.87(13) no
C51 C41 C48 C49 36.42(15) no
C42 C41 C51 C50 97.4(4) no
C48 C41 C51 C50 -24.1(4) no
O5 C42 C43 C44 -179.03(11) no
O5 C42 C43 C55 -54.01(16) no
C41 C42 C43 C44 60.76(14) no
C41 C42 C43 C55 -174.22(12) no
C42 C43 C44 C45 -140.45(13) no
C42 C43 C44 C47 -42.49(17) no
C55 C43 C44 C45 93.97(15) no
C55 C43 C44 C47 -168.08(13) no
C43 C44 C45 O6 -26.70(19) no
C43 C44 C45 C46 94.91(13) no
C47 C44 C45 O6 -143.37(15) no
C47 C44 C45 C46 -21.75(11) no
C43 C44 C47 C46 -92.38(15) no
C43 C44 C47 C48 26.06(19) no
C43 C44 C47 C52 156.67(14) no
C45 C44 C47 C46 21.49(12) no
C45 C44 C47 C48 139.92(13) no
C45 C44 C47 C52 -89.46(15) no
O6 C45 C46 C47 144.41(16) no
C44 C45 C46 C47 21.93(12) no
C45 C46 C47 C44 -21.84(12) no
C45 C46 C47 C48 -142.45(13) no
C45 C46 C47 C52 89.88(14) no
C44 C47 C48 C41 -26.21(18) no
C44 C47 C48 C49 94.00(16) no
C46 C47 C48 C41 75.99(17) no
C46 C47 C48 C49 -163.80(13) no
C52 C47 C48 C41 -156.78(13) no
C52 C47 C48 C49 -36.57(18) no
C41 C48 C49 C50 -36.0(4) no
C47 C48 C49 C50 -162.7(4) no
C48 C49 C50 C51 21.6(6) no
C48 C49 C50 C53 -99.3(5) no
C48 C49 C50 C54 138.9(5) no
C49 C50 C51 C41 1.7(6) no
C53 C50 C51 C41 118.4(5) no
C54 C50 C51 C41 -117.0(5) no
C8 C1 C2 O1 175.60(12) no
C8 C1 C2 C3 -62.82(15) no
C11 C1 C2 O1 60.51(16) no
C11 C1 C2 C3 -177.92(12) no
C2 C1 C8 C7 47.61(18) no
C2 C1 C8 C9 -79.11(14) no
C11 C1 C8 C7 170.14(14) no
C11 C1 C8 C9 43.42(15) no
C2 C1 C11 C10 84.41(15) no
C8 C1 C11 C10 -35.28(16) no
O1 C2 C3 C4 -177.82(13) no
O1 C2 C3 C15 -54.11(18) no
C1 C2 C3 C4 62.76(17) no
C1 C2 C3 C15 -173.53(13) no
C2 C3 C4 C5 -142.59(14) no
C2 C3 C4 C7 -46.18(18) no
C15 C3 C4 C5 92.11(16) no
C15 C3 C4 C7 -171.48(13) no
C3 C4 C5 O2 -29.8(2) no
C3 C4 C5 C6 91.62(14) no
C7 C4 C5 O2 -144.67(15) no
C7 C4 C5 C6 -23.27(11) no
C3 C4 C7 C6 -89.06(14) no
C3 C4 C7 C8 31.47(19) no
C3 C4 C7 C12 160.57(14) no
C5 C4 C7 C6 22.90(11) no
C5 C4 C7 C8 143.44(14) no
C5 C4 C7 C12 -87.46(14) no
O2 C5 C6 C7 144.00(14) no
C4 C5 C6 C7 23.38(10) no
C5 C6 C7 C4 -23.19(10) no
C5 C6 C7 C8 -142.20(13) no
C5 C6 C7 C12 88.93(14) no
C4 C7 C8 C1 -32.3(2) no
C4 C7 C8 C9 86.79(16) no
C6 C7 C8 C1 69.74(18) no
C6 C7 C8 C9 -171.16(13) no
C12 C7 C8 C1 -161.83(14) no
C12 C7 C8 C9 -42.72(19) no
C1 C8 C9 C10 -36.09(16) no
C7 C8 C9 C10 -162.35(13) no
C8 C9 C10 C11 14.52(17) no
C8 C9 C10 C13 -104.47(17) no
C8 C9 C10 C14 134.40(15) no
C9 C10 C11 C1 12.83(17) no
C13 C10 C11 C1 131.10(15) no
C14 C10 C11 C1 -107.50(16) no
C28 C21 C22 O3 172.23(12) no
C28 C21 C22 C23 -63.27(15) no
C31 C21 C22 O3 55.10(15) no
C31 C21 C22 C23 179.59(12) no
C22 C21 C28 C27 37.83(17) no
C22 C21 C28 C29 -91.39(14) no
C31 C21 C28 C27 158.81(13) no
C31 C21 C28 C29 29.59(14) no
C22 C21 C31 C30 112.75(14) no
C28 C21 C31 C30 -7.55(16) no
O3 C22 C23 C24 -169.19(11) no
O3 C22 C23 C35 -46.54(16) no
C21 C22 C23 C24 66.70(14) no
C21 C22 C23 C35 -170.66(12) no
C22 C23 C24 C25 -143.98(12) no
C22 C23 C24 C27 -45.18(16) no
C35 C23 C24 C25 92.05(15) no
C35 C23 C24 C27 -169.15(13) no
C23 C24 C25 O4 -22.69(19) no
C23 C24 C25 C26 95.70(13) no
C27 C24 C25 O4 -139.41(14) no
C27 C24 C25 C26 -21.02(11) no
C23 C24 C27 C26 -94.23(14) no
C23 C24 C27 C28 23.30(19) no
C23 C24 C27 C32 154.15(14) no
C25 C24 C27 C26 20.68(11) no
C25 C24 C27 C28 138.21(13) no
C25 C24 C27 C32 -90.94(14) no
O4 C25 C26 C27 141.89(14) no
C24 C25 C26 C27 21.13(11) no
C25 C26 C27 C24 -21.00(11) no
C25 C26 C27 C28 -142.28(12) no
C25 C26 C27 C32 89.31(14) no
C24 C27 C28 C21 -19.26(18) no
C24 C27 C28 C29 102.02(15) no
C26 C27 C28 C21 82.64(16) no
C26 C27 C28 C29 -156.08(13) no
C32 C27 C28 C21 -149.24(13) no
C32 C27 C28 C29 -27.97(18) no
C21 C28 C29 C30 -41.47(14) no
C27 C28 C29 C30 -169.41(12) no
C28 C29 C30 C31 36.54(15) no
C28 C29 C30 C33 -80.91(16) no
C28 C29 C30 C34 157.48(14) no
C29 C30 C31 C21 -17.51(16) no
C33 C30 C31 C21 100.31(18) no
C34 C30 C31 C21 -137.68(15) no
